data_1562918
loop_
_publ_author_name
'McMillen, Colin D.'
'Emirdag-Eanes, Mehtap'
'Stritzinger, Jared T.'
'Kolis, Joseph W.'

_publ_section_title
;
 Hydrothermal synthesis of new rare earth silicate fluorides: A novel
 class of polar materials
;
_journal_name_full 'Journal of Solid State Chemistry'
_journal_page_first 155
_journal_page_last 160
_journal_paper_doi 10.1016/j.jssc.2012.02.057
_journal_volume 195
_journal_year 2012
_chemical_formula_sum 'F2 Li O8 Si2 Y3'
_chemical_formula_weight 495.85
_space_group_IT_number 15
_space_group_name_Hall '-C 2yc'
_space_group_name_H-M_alt 'C 1 2/c 1'
_symmetry_cell_setting monoclinic
_symmetry_space_group_name_H-M 'C 1 2/c 1'
_atom_sites_solution_hydrogens none
_atom_sites_solution_primary direct
_atom_sites_solution_secondary difmap
_audit_creation_method SHELXL-97
_cell_angle_alpha 90.00
_cell_angle_beta 131.13(3)
_cell_angle_gamma 90.00
_cell_formula_units_Z 4
_cell_length_a 17.651(4)
_cell_length_b 4.8868(10)
_cell_length_c 11.625(2)
_cell_measurement_reflns_used 1985
_cell_measurement_temperature 293(2)
_cell_measurement_theta_max 26.7517
_cell_measurement_theta_min 3.0646
_cell_volume 755.3(4)
_computing_cell_refinement 'CrystalClear (Rigaku/MSC, 1999)'
_computing_data_collection 'CrystalClear (Rigaku/MSC, 1999)'
_computing_data_reduction 'CrystalClear (Rigaku/MSC, 1999)'
_computing_molecular_graphics 'SHELXTL (Bruker-AXS, 1999)'
_computing_publication_material 'SHELXTL (Bruker-AXS, 1999)'
_computing_structure_refinement 'SHELXTL (Bruker-AXS, 1999)'
_computing_structure_solution 'SHELXTL (Bruker-AXS, 1999)'
_diffrn_ambient_temperature 293(2)
_diffrn_detector_area_resol_mean 14.6199
_diffrn_measured_fraction_theta_full 1.000
_diffrn_measured_fraction_theta_max 1.000
_diffrn_measurement_device_type 'Rigaku AFC8S'
_diffrn_measurement_method '\w scans'
_diffrn_radiation_monochromator graphite
_diffrn_radiation_source 'fine-focus sealed tube'
_diffrn_radiation_type MoK\a
_diffrn_radiation_wavelength 0.71073
_diffrn_reflns_av_R_equivalents 0.0819
_diffrn_reflns_av_sigmaI/netI 0.0481
_diffrn_reflns_limit_h_max 20
_diffrn_reflns_limit_h_min -20
_diffrn_reflns_limit_k_max 5
_diffrn_reflns_limit_k_min -5
_diffrn_reflns_limit_l_max 13
_diffrn_reflns_limit_l_min -13
_diffrn_reflns_number 3045
_diffrn_reflns_theta_full 25.02
_diffrn_reflns_theta_max 25.02
_diffrn_reflns_theta_min 3.06
_diffrn_standards_decay_% 0
_diffrn_standards_interval_count 0
_diffrn_standards_interval_time 0
_diffrn_standards_number 0
_exptl_absorpt_coefficient_mu 23.243
_exptl_absorpt_correction_T_max 0.5423
_exptl_absorpt_correction_T_min 0.1185
_exptl_absorpt_correction_type multi-scan
_exptl_absorpt_process_details 'REQAB, CrystalClear'
_exptl_crystal_colour colorless
_exptl_crystal_density_diffrn 4.361
_exptl_crystal_density_method 'not measured'
_exptl_crystal_description 'diamond plate'
_exptl_crystal_F_000 920
_exptl_crystal_size_max 0.16
_exptl_crystal_size_mid 0.08
_exptl_crystal_size_min 0.03
_refine_diff_density_max 1.831
_refine_diff_density_min -1.575
_refine_diff_density_rms 0.301
_refine_ls_extinction_coef 0.0018(6)
_refine_ls_extinction_expression Fc^*^=kFc[1+0.001xFc^2^\l^3^/sin(2\q)]^-1/4^
_refine_ls_extinction_method SHELXL
_refine_ls_goodness_of_fit_ref 1.121
_refine_ls_hydrogen_treatment none
_refine_ls_matrix_type full
_refine_ls_number_parameters 76
_refine_ls_number_reflns 658
_refine_ls_number_restraints 0
_refine_ls_restrained_S_all 1.121
_refine_ls_R_factor_all 0.0446
_refine_ls_R_factor_gt 0.0407
_refine_ls_shift/su_max 0.005
_refine_ls_shift/su_mean 0.001
_refine_ls_structure_factor_coef Fsqd
_refine_ls_weighting_details 'calc w=1/[\s^2^(Fo^2^)+(0.0705P)^2^+0.0000P] where P=(Fo^2^+2Fc^2^)/3'
_refine_ls_weighting_scheme calc
_refine_ls_wR_factor_gt 0.1067
_refine_ls_wR_factor_ref 0.1105
_reflns_number_gt 597
_reflns_number_total 658
_reflns_threshold_expression >2sigma(I)
_cod_data_source_file JSSC-2012-195-155.cif
_cod_data_source_block r12
_cod_original_cell_volume 755.2(3)
_cod_original_sg_symbol_H-M C2/c
_cod_database_code 1562918

loop_
_symmetry_equiv_pos_as_xyz
'x, y, z'
'-x, y, -z+1/2'
'x+1/2, y+1/2, z'
'-x+1/2, y+1/2, -z+1/2'
'-x, -y, -z'
'x, -y, z-1/2'
'-x+1/2, -y+1/2, -z'
'x+1/2, -y+1/2, z-1/2'

loop_
_atom_site_label
_atom_site_type_symbol
_atom_site_fract_x
_atom_site_fract_y
_atom_site_fract_z
_atom_site_U_iso_or_equiv
_atom_site_adp_type
_atom_site_occupancy
_atom_site_symmetry_multiplicity
_atom_site_calc_flag
_atom_site_refinement_flags
_atom_site_disorder_assembly
_atom_site_disorder_group
Y1 Y 0.0000 -0.21337(19) 0.2500 0.0082(4) Uani 1 2 d S . .
Y2 Y 0.12348(6) -0.20306(13) 0.09154(8) 0.0090(4) Uani 1 1 d . . .
Si1 Si 0.14007(17) 0.2267(4) 0.2939(2) 0.0100(5) Uani 1 1 d . . .
F1 F 0.0757(4) -0.3905(9) 0.4786(5) 0.0185(11) Uani 1 1 d . . .
O1 O 0.1311(4) 0.5581(10) 0.2846(5) 0.0109(12) Uani 1 1 d . . .
O2 O 0.0350(4) 0.0858(9) 0.1386(6) 0.0083(11) Uani 1 1 d . . .
O3 O 0.2246(4) 0.1045(9) 0.2906(6) 0.0113(11) Uani 1 1 d . . .
O4 O 0.1488(4) 0.0809(10) 0.4288(5) 0.0125(11) Uani 1 1 d . . .
Li1 Li 0.2500 0.2500 0.0000 0.035(6) Uani 1 2 d S . .

loop_
_atom_site_aniso_label
_atom_site_aniso_U_11
_atom_site_aniso_U_22
_atom_site_aniso_U_33
_atom_site_aniso_U_23
_atom_site_aniso_U_13
_atom_site_aniso_U_12
Y1 0.0129(7) 0.0076(6) 0.0101(6) 0.000 0.0102(6) 0.000
Y2 0.0137(6) 0.0085(5) 0.0096(5) -0.0007(2) 0.0097(4) 0.0001(2)
Si1 0.0138(13) 0.0077(10) 0.0126(11) 0.0006(7) 0.0104(10) 0.0005(8)
F1 0.026(3) 0.016(2) 0.014(2) 0.0038(19) 0.013(2) 0.004(2)
O1 0.022(3) 0.006(2) 0.013(3) 0.002(2) 0.016(3) 0.001(2)
O2 0.017(3) 0.005(2) 0.012(2) 0.002(2) 0.014(2) 0.002(2)
O3 0.014(3) 0.006(2) 0.019(3) -0.002(2) 0.013(3) -0.003(2)
O4 0.019(3) 0.011(3) 0.012(3) -0.001(2) 0.012(2) 0.000(2)
Li1 0.026(14) 0.016(9) 0.021(12) 0.010(9) -0.002(11) -0.007(9)

loop_
_atom_type_symbol
_atom_type_description
_atom_type_scat_dispersion_real
_atom_type_scat_dispersion_imag
_atom_type_scat_source
Li Li -0.0003 0.0001 'International Tables Vol C Tables 4.2.6.8 and 6.1.1.4'
O O 0.0106 0.0060 'International Tables Vol C Tables 4.2.6.8 and 6.1.1.4'
F F 0.0171 0.0103 'International Tables Vol C Tables 4.2.6.8 and 6.1.1.4'
Si Si 0.0817 0.0704 'International Tables Vol C Tables 4.2.6.8 and 6.1.1.4'
Y Y -2.7962 3.5667 'International Tables Vol C Tables 4.2.6.8 and 6.1.1.4'

loop_
_geom_angle_atom_site_label_1
_geom_angle_atom_site_label_2
_geom_angle_atom_site_label_3
_geom_angle
_geom_angle_site_symmetry_1
_geom_angle_site_symmetry_3
F1 Y1 F1 134.1(2) 2 .
F1 Y1 O2 138.75(18) 2 2
F1 Y1 O2 75.27(16) . 2
F1 Y1 O2 75.27(16) 2 .
F1 Y1 O2 138.75(18) . .
O2 Y1 O2 100.7(2) 2 .
F1 Y1 O1 76.68(17) 2 1_545
F1 Y1 O1 81.98(17) . 1_545
O2 Y1 O1 143.77(18) 2 1_545
O2 Y1 O1 78.39(17) . 1_545
F1 Y1 O1 81.98(17) 2 2_545
F1 Y1 O1 76.68(17) . 2_545
O2 Y1 O1 78.39(17) 2 2_545
O2 Y1 O1 143.77(18) . 2_545
O1 Y1 O1 123.4(2) 1_545 2_545
F1 Y1 O4 134.72(16) 2 .
F1 Y1 O4 75.53(17) . .
O2 Y1 O4 71.72(18) 2 .
O2 Y1 O4 64.61(17) . .
O1 Y1 O4 75.55(17) 1_545 .
O1 Y1 O4 143.30(16) 2_545 .
F1 Y1 O4 75.53(17) 2 2
F1 Y1 O4 134.72(16) . 2
O2 Y1 O4 64.61(17) 2 2
O2 Y1 O4 71.72(18) . 2
O1 Y1 O4 143.30(16) 1_545 2
O1 Y1 O4 75.55(17) 2_545 2
O4 Y1 O4 108.8(2) . 2
F1 Y1 Si1 104.96(12) 2 .
F1 Y1 Si1 106.90(13) . .
O2 Y1 Si1 86.91(13) 2 .
O2 Y1 Si1 32.42(14) . .
O1 Y1 Si1 73.07(12) 1_545 .
O1 Y1 Si1 163.53(13) 2_545 .
O4 Y1 Si1 32.24(11) . .
O4 Y1 Si1 91.53(13) 2 .
F1 Y1 Si1 106.90(13) 2 2
F1 Y1 Si1 104.96(12) . 2
O2 Y1 Si1 32.42(14) 2 2
O2 Y1 Si1 86.91(13) . 2
O1 Y1 Si1 163.53(13) 1_545 2
O1 Y1 Si1 73.07(12) 2_545 2
O4 Y1 Si1 91.53(13) . 2
O4 Y1 Si1 32.24(11) 2 2
Si1 Y1 Si1 90.54(8) . 2
F1 Y1 Li1 61.66(13) 2 3_445
F1 Y1 Li1 115.64(13) . 3_445
O2 Y1 Li1 80.33(14) 2 3_445
O2 Y1 Li1 103.68(14) . 3_445
O1 Y1 Li1 135.52(12) 1_545 3_445
O1 Y1 Li1 40.14(12) 2_545 3_445
O4 Y1 Li1 146.21(12) . 3_445
O4 Y1 Li1 39.78(12) 2 3_445
Si1 Y1 Li1 130.24(5) . 3_445
Si1 Y1 Li1 55.23(4) 2 3_445
F1 Y1 Li1 115.64(13) 2 4_545
F1 Y1 Li1 61.66(13) . 4_545
O2 Y1 Li1 103.68(14) 2 4_545
O2 Y1 Li1 80.33(14) . 4_545
O1 Y1 Li1 40.14(12) 1_545 4_545
O1 Y1 Li1 135.52(12) 2_545 4_545
O4 Y1 Li1 39.78(12) . 4_545
O4 Y1 Li1 146.21(12) 2 4_545
Si1 Y1 Li1 55.23(4) . 4_545
Si1 Y1 Li1 130.24(5) 2 4_545
Li1 Y1 Li1 173.83(3) 3_445 4_545
F1 Y2 O3 79.85(17) 6_545 4_545
F1 Y2 O4 87.10(16) 6_545 6
O3 Y2 O4 79.08(19) 4_545 6
F1 Y2 O3 156.21(17) 6_545 .
O3 Y2 O3 80.65(12) 4_545 .
O4 Y2 O3 102.44(17) 6 .
F1 Y2 O2 80.77(17) 6_545 5
O3 Y2 O2 147.60(16) 4_545 5
O4 Y2 O2 74.23(18) 6 5
O3 Y2 O2 122.67(17) . 5
F1 Y2 O2 127.27(17) 6_545 .
O3 Y2 O2 142.17(18) 4_545 .
O4 Y2 O2 122.70(16) 6 .
O3 Y2 O2 65.36(18) . .
O2 Y2 O2 69.58(18) 5 .
F1 Y2 O1 83.46(15) 6_545 1_545
O3 Y2 O1 85.32(18) 4_545 1_545
O4 Y2 O1 162.98(18) 6 1_545
O3 Y2 O1 81.49(17) . 1_545
O2 Y2 O1 117.88(17) 5 1_545
O2 Y2 O1 74.11(16) . 1_545
F1 Y2 Si1 152.57(12) 6_545 .
O3 Y2 Si1 110.39(14) 4_545 .
O4 Y2 Si1 119.37(13) 6 .
O3 Y2 Si1 32.28(13) . .
O2 Y2 Si1 98.67(12) 5 .
O2 Y2 Si1 33.34(13) . .
O1 Y2 Si1 72.51(11) 1_545 .
F1 Y2 Y1 97.66(11) 6_545 5
O3 Y2 Y1 120.87(13) 4_545 5
O4 Y2 Y1 41.96(13) 6 5
O3 Y2 Y1 104.00(12) . 5
O2 Y2 Y1 37.66(11) 5 5
O2 Y2 Y1 84.72(11) . 5
O1 Y2 Y1 153.67(13) 1_545 5
Si1 Y2 Y1 98.19(5) . 5
F1 Y2 Y1 99.49(12) 6_545 .
O3 Y2 Y1 123.37(13) 4_545 .
O4 Y2 Y1 157.29(14) 6 .
O3 Y2 Y1 80.14(13) . .
O2 Y2 Y1 85.34(11) 5 .
O2 Y2 Y1 37.70(11) . .
O1 Y2 Y1 39.34(12) 1_545 .
Si1 Y2 Y1 53.35(5) . .
Y1 Y2 Y1 115.36(3) 5 .
F1 Y2 Li1 112.22(11) 6_545 4_545
O3 Y2 Li1 73.88(13) 4_545 4_545
O4 Y2 Li1 142.80(14) 6 4_545
O3 Y2 Li1 48.60(12) . 4_545
O2 Y2 Li1 137.97(11) 5 4_545
O2 Y2 Li1 71.33(12) . 4_545
O1 Y2 Li1 34.04(12) 1_545 4_545
Si1 Y2 Li1 51.31(4) . 4_545
Y1 Y2 Li1 149.13(3) 5 4_545
Y1 Y2 Li1 53.80(3) . 4_545
F1 Y2 Li1 115.14(11) 6_545 .
O3 Y2 Li1 74.22(12) 4_545 .
O4 Y2 Li1 30.49(13) 6 .
O3 Y2 Li1 71.95(12) . .
O2 Y2 Li1 91.06(11) 5 .
O2 Y2 Li1 108.18(11) . .
O1 Y2 Li1 148.56(13) 1_545 .
Si1 Y2 Li1 92.27(5) . .
Y1 Y2 Li1 53.40(3) 5 .
Y1 Y2 Li1 144.14(2) . .
Li1 Y2 Li1 115.53(3) 4_545 .
O1 Si1 O3 114.5(3) . .
O1 Si1 O4 116.3(3) . .
O3 Si1 O4 110.6(3) . .
O1 Si1 O2 110.5(3) . .
O3 Si1 O2 101.9(3) . .
O4 Si1 O2 101.3(3) . .
O1 Si1 Li1 145.0(2) . 4_545
O3 Si1 Li1 66.98(18) . 4_545
O2 Si1 Li1 102.78(18) . 4_545
O1 Si1 Y2 133.33(19) . .
O3 Si1 Y2 49.36(18) . .
O4 Si1 Y2 110.09(19) . .
O2 Si1 Y2 53.05(17) . .
Li1 Si1 Y2 76.12(5) 4_545 .
O1 Si1 Y1 131.2(2) . .
O3 Si1 Y1 112.98(19) . .
O4 Si1 Y1 53.8(2) . .
O2 Si1 Y1 47.61(16) . .
Li1 Si1 Y1 67.05(5) 4_545 .
Y2 Si1 Y1 74.17(5) . .
O3 Si1 Li1 101.52(19) . 4
O4 Si1 Li1 90.11(19) . 4
O2 Si1 Li1 148.26(19) . 4
Li1 Si1 Li1 105.93(7) 4_545 4
Y2 Si1 Li1 148.45(8) . 4
Y1 Si1 Li1 136.39(7) . 4
Y1 F1 Y2 138.8(2) . 6_546
Si1 O1 Li1 112.3(3) . 4
Si1 O1 Y1 121.7(3) . 1_565
Li1 O1 Y1 95.08(17) 4 1_565
Si1 O1 Y2 118.7(2) . 1_565
Li1 O1 Y2 106.4(2) 4 1_565
Y1 O1 Y2 99.30(18) 1_565 1_565
Si1 O2 Y1 100.0(2) . .
Si1 O2 Y2 141.3(3) . 5
Y1 O2 Y2 103.8(2) . 5
Si1 O2 Y2 93.6(2) . .
Y1 O2 Y2 102.11(18) . .
Y2 O2 Y2 110.42(18) 5 .
Si1 O3 Y2 124.9(3) . 4
Si1 O3 Y2 98.4(2) . .
Y2 O3 Y2 134.6(2) 4 .
Si1 O4 Li1 103.3(3) . 4_545
Si1 O4 Y2 137.0(3) . 6_556
Li1 O4 Y2 116.5(2) 4_545 6_556
Si1 O4 Y1 94.0(2) . .
Li1 O4 Y1 92.33(18) 4_545 .
Y2 O4 Y1 99.7(2) 6_556 .
O4 Li1 O4 180.0(4) 6 4
O4 Li1 O1 92.74(19) 6 4_545
O4 Li1 O1 87.26(19) 4 4_545
O4 Li1 O1 87.26(19) 6 6_565
O4 Li1 O1 92.74(19) 4 6_565
O1 Li1 O1 180.0(3) 4_545 6_565
O4 Li1 Si1 32.39(13) 6 6
O4 Li1 Si1 147.61(13) 4 6
O1 Li1 Si1 102.49(13) 4_545 6
O1 Li1 Si1 77.51(13) 6_565 6
O4 Li1 Si1 147.61(13) 6 4
O4 Li1 Si1 32.39(13) 4 4
O1 Li1 Si1 77.51(13) 4_545 4
O1 Li1 Si1 102.49(13) 6_565 4
Si1 Li1 Si1 180.00(10) 6 4
O4 Li1 Si1 67.62(15) 6 4_545
O4 Li1 Si1 112.38(15) 4 4_545
O1 Li1 Si1 28.48(13) 4_545 4_545
O1 Li1 Si1 151.52(13) 6_565 4_545
Si1 Li1 Si1 74.07(7) 6 4_545
Si1 Li1 Si1 105.93(7) 4 4_545
O4 Li1 Si1 112.38(15) 6 6_565
O4 Li1 Si1 67.62(15) 4 6_565
O1 Li1 Si1 151.52(13) 4_545 6_565
O1 Li1 Si1 28.48(13) 6_565 6_565
Si1 Li1 Si1 105.93(7) 6 6_565
Si1 Li1 Si1 74.07(7) 4 6_565
Si1 Li1 Si1 180.00(10) 4_545 6_565
O4 Li1 Y1 132.12(14) 6 3
O4 Li1 Y1 47.88(14) 4 3
O1 Li1 Y1 44.78(13) 4_545 3
O1 Li1 Y1 135.22(13) 6_565 3
Si1 Li1 Y1 122.28(5) 6 3
Si1 Li1 Y1 57.72(5) 4 3
Si1 Li1 Y1 65.17(5) 4_545 3
Si1 Li1 Y1 114.83(5) 6_565 3
O4 Li1 Y1 47.88(14) 6 5
O4 Li1 Y1 132.12(14) 4 5
O1 Li1 Y1 135.22(13) 4_545 5
O1 Li1 Y1 44.78(13) 6_565 5
Si1 Li1 Y1 57.72(5) 6 5
Si1 Li1 Y1 122.28(5) 4 5
Si1 Li1 Y1 114.83(5) 4_545 5
Si1 Li1 Y1 65.17(5) 6_565 5
Y1 Li1 Y1 180.0 3 5
O4 Li1 Y2 100.96(13) 6 4
O4 Li1 Y2 79.04(13) 4 4
O1 Li1 Y2 39.61(12) 4_545 4
O1 Li1 Y2 140.39(12) 6_565 4
Si1 Li1 Y2 127.43(4) 6 4
Si1 Li1 Y2 52.57(4) 4 4
Si1 Li1 Y2 61.55(4) 4_545 4
Si1 Li1 Y2 118.45(4) 6_565 4
Y1 Li1 Y2 62.67(4) 3 4
Y1 Li1 Y2 117.33(4) 5 4
O4 Li1 Y2 79.04(13) 6 6
O4 Li1 Y2 100.96(13) 4 6
O1 Li1 Y2 140.39(12) 4_545 6
O1 Li1 Y2 39.61(12) 6_565 6
Si1 Li1 Y2 52.57(4) 6 6
Si1 Li1 Y2 127.43(4) 4 6
Si1 Li1 Y2 118.45(4) 4_545 6
Si1 Li1 Y2 61.55(4) 6_565 6
Y1 Li1 Y2 117.33(4) 3 6
Y1 Li1 Y2 62.67(4) 5 6
Y2 Li1 Y2 180.0 4 6

loop_
_geom_bond_atom_site_label_1
_geom_bond_atom_site_label_2
_geom_bond_distance
_geom_bond_site_symmetry_2
Y1 F1 2.219(4) 2
Y1 F1 2.219(4) .
Y1 O2 2.292(4) 2
Y1 O2 2.292(4) .
Y1 O1 2.354(5) 1_545
Y1 O1 2.354(5) 2_545
Y1 O4 2.471(5) .
Y1 O4 2.471(5) 2
Y1 Si1 3.056(2) .
Y1 Si1 3.056(2) 2
Y2 F1 2.219(4) 6_545
Y2 O3 2.263(5) 4_545
Y2 O4 2.291(5) 6
Y2 O3 2.317(5) .
Y2 O2 2.338(5) 5
Y2 O2 2.419(5) .
Y2 O1 2.453(4) 1_545
Y2 Si1 3.021(2) .
Si1 O1 1.624(5) .
Si1 O3 1.630(5) .
Si1 O4 1.634(5) .
Si1 O2 1.664(6) .
Si1 Li1 2.969(2) 4_545
Si1 Li1 3.151(2) 4
F1 Y2 2.219(4) 6_546
O1 Li1 2.154(5) 4
O1 Y1 2.354(5) 1_565
O1 Y2 2.453(4) 1_565
O2 Y2 2.338(5) 5
O3 Y2 2.263(5) 4
O4 Li1 2.132(5) 4_545
O4 Y2 2.291(5) 6_556
Li1 O4 2.132(5) 6
Li1 O4 2.132(5) 4
Li1 O1 2.154(5) 4_545
Li1 O1 2.154(5) 6_565
Li1 Si1 2.969(2) 6
Li1 Si1 2.969(2) 4
Li1 Si1 3.151(2) 4_545
Li1 Si1 3.151(2) 6_565
